data_7004855
loop_
_publ_author_name
'Suzuki, Takayoshi'
'Fujiiwara, Katsuhiro'
'Takagi, Hideo D.'
'Kashiwabara, Kazuo'

_publ_section_title
;
 Preparation and characterization of mixed-ligand cobalt(III) complexes
 containing (3-aminopropyl)dimethylphosphine (pdmp). Conformation of
 the six-membered pdmp chelate ring.
;
_journal_issue 3
_journal_name_full 'Dalton transactions (Cambridge, England : 2003)'
_journal_page_first 308
_journal_page_last 319
_journal_paper_doi 10.1039/b612025c
_journal_year 2007
_chemical_formula_moiety 'C14 H36 Cl2 Co P4 1+, Cl O4 1-'
_chemical_formula_sum 'C14 H36 Cl3 Co O4 P4'
_chemical_formula_weight 557.59
_chemical_name_common
;trans-Dichlorobis(1,3-
bis(dimethylphosphino)propane)cobalt(iii) Perchlorate
;
_chemical_name_systematic
;
trans-Dichlorobis(1,3-bis(dimethylphosphino)propane)cobalt(III)
Perchlorate
;
_space_group_IT_number 133
_symmetry_cell_setting tetragonal
_symmetry_space_group_name_Hall '-P 4ac 2b'
_symmetry_space_group_name_H-M 'P 42/n b c :2'
_atom_sites_solution_hydrogens geom
_atom_sites_solution_primary direct
_atom_sites_solution_secondary difmap
_audit_creation_method SHELXL-97
_cell_angle_alpha 90.00
_cell_angle_beta 90.00
_cell_angle_gamma 90.00
_cell_formula_units_Z 4
_cell_length_a 11.4228(15)
_cell_length_b 11.4228(15)
_cell_length_c 18.262(3)
_cell_measurement_reflns_used 25
_cell_measurement_temperature 296(2)
_cell_measurement_theta_max 17.4
_cell_measurement_theta_min 15.3
_cell_volume 2382.8(6)
_computing_cell_refinement WinAFC
_computing_data_collection WinAFC
_computing_data_reduction 'CrystalStructure 3.7.0'
_computing_molecular_graphics 'ORTEP3 for win'
_computing_publication_material SHELXL-97
_computing_structure_refinement SHELXL-97
_computing_structure_solution SIR92
_diffrn_ambient_temperature 296(2)
_diffrn_measured_fraction_theta_full 0.999
_diffrn_measured_fraction_theta_max 0.999
_diffrn_measurement_device_type 'Rigaku AFC7R'
_diffrn_measurement_method \w-2\q
_diffrn_radiation_monochromator graphite
_diffrn_radiation_source 'rotating anode'
_diffrn_radiation_type 'Mo K\a'
_diffrn_radiation_wavelength 0.71069
_diffrn_reflns_av_R_equivalents 0.0267
_diffrn_reflns_av_sigmaI/netI 0.0208
_diffrn_reflns_limit_h_max 16
_diffrn_reflns_limit_h_min -6
_diffrn_reflns_limit_k_max 11
_diffrn_reflns_limit_k_min 0
_diffrn_reflns_limit_l_max 25
_diffrn_reflns_limit_l_min -9
_diffrn_reflns_number 1815
_diffrn_reflns_theta_full 29.98
_diffrn_reflns_theta_max 29.98
_diffrn_reflns_theta_min 2.52
_diffrn_standards_decay_% 0.00
_diffrn_standards_interval_count 150
_diffrn_standards_number 3
_exptl_absorpt_coefficient_mu 1.343
_exptl_absorpt_correction_T_max 0.7050
_exptl_absorpt_correction_T_min 0.5896
_exptl_absorpt_correction_type psi-scan
_exptl_absorpt_process_details '(North, Phillips & Mathews, 1968)'
_exptl_crystal_colour green
_exptl_crystal_density_diffrn 1.554
_exptl_crystal_density_method 'not measured'
_exptl_crystal_description block
_exptl_crystal_F_000 1160
_exptl_crystal_size_max 0.44
_exptl_crystal_size_mid 0.34
_exptl_crystal_size_min 0.28
_refine_diff_density_max 0.711
_refine_diff_density_min -0.697
_refine_diff_density_rms 0.104
_refine_ls_extinction_method none
_refine_ls_goodness_of_fit_ref 1.095
_refine_ls_hydrogen_treatment constr
_refine_ls_matrix_type full
_refine_ls_number_parameters 63
_refine_ls_number_reflns 1746
_refine_ls_number_restraints 0
_refine_ls_restrained_S_all 1.095
_refine_ls_R_factor_all 0.0656
_refine_ls_R_factor_gt 0.0427
_refine_ls_shift/su_max 0.000
_refine_ls_shift/su_mean 0.000
_refine_ls_structure_factor_coef Fsqd
_refine_ls_weighting_details 'calc w=1/[\s^2^(Fo^2^)+(0.0681P)^2^+1.7271P] where P=(Fo^2^+2Fc^2^)/3'
_refine_ls_weighting_scheme calc
_refine_ls_wR_factor_gt 0.1220
_refine_ls_wR_factor_ref 0.1354
_reflns_number_gt 1262
_reflns_number_total 1746
_reflns_threshold_expression 'I > 2\s(I)'
_cod_data_source_file b612025c.txt
_cod_data_source_block dmppCl2
_cod_original_sg_symbol_H-M 'P 42/n b c'
_cod_database_code 7004855

loop_
_symmetry_equiv_pos_as_xyz
'x, y, z'
'-y+1/2, x, z+1/2'
'-x+1/2, -y+1/2, z'
'y, -x+1/2, z+1/2'
'-x, y+1/2, z'
'y+1/2, x+1/2, z+1/2'
'x+1/2, -y, z'
'-y, -x, z+1/2'
'-x, -y, -z'
'y-1/2, -x, -z-1/2'
'x-1/2, y-1/2, -z'
'-y, x-1/2, -z-1/2'
'x, -y-1/2, -z'
'-y-1/2, -x-1/2, -z-1/2'
'-x-1/2, y, -z'
'y, x, -z-1/2'

loop_
_atom_site_label
_atom_site_type_symbol
_atom_site_fract_x
_atom_site_fract_y
_atom_site_fract_z
_atom_site_U_iso_or_equiv
_atom_site_adp_type
_atom_site_occupancy
_atom_site_symmetry_multiplicity
_atom_site_calc_flag
_atom_site_refinement_flags
_atom_site_disorder_assembly
_atom_site_disorder_group
Co1 Co 0.7500 0.2500 0.5000 0.02722(18) Uani 1 4 d S . .
Cl1 Cl 0.94746(7) 0.2500 0.5000 0.0381(2) Uani 1 2 d S . .
Cl2 Cl 0.2500 0.2500 0.2500 0.0735(6) Uani 1 4 d S . .
P1 P 0.76355(5) 0.10723(6) 0.41267(4) 0.03371(19) Uani 1 1 d . . .
O1 O 0.1566(7) 0.2452(7) 0.2917(5) 0.280(6) Uani 1 1 d . . .
C1 C 0.8621(3) 0.1351(3) 0.33638(17) 0.0453(7) Uani 1 1 d . . .
H1A H 0.9360 0.1625 0.3547 0.054 Uiso 1 1 calc R . .
H1B H 0.8286 0.1935 0.3049 0.054 Uiso 1 1 calc R . .
H1C H 0.8738 0.0641 0.3092 0.054 Uiso 1 1 calc R . .
C2 C 0.6304(3) 0.0570(3) 0.36794(18) 0.0482(7) Uani 1 1 d . . .
H2A H 0.5898 0.1227 0.3473 0.058 Uiso 1 1 calc R . .
H2B H 0.5810 0.0189 0.4032 0.058 Uiso 1 1 calc R . .
H2C H 0.6502 0.0027 0.3297 0.058 Uiso 1 1 calc R . .
C3 C 0.8280(3) -0.0273(2) 0.44813(17) 0.0428(6) Uani 1 1 d . . .
H3A H 0.8494 -0.0765 0.4069 0.051 Uiso 1 1 calc R . .
H3B H 0.8995 -0.0074 0.4739 0.051 Uiso 1 1 calc R . .
C4 C 0.7500 -0.0991(3) 0.5000 0.0467(9) Uani 1 2 d S . .
H4A H 0.7001 -0.1494 0.4707 0.056 Uiso 0.50 1 calc PR . .
H4B H 0.7999 -0.1494 0.5293 0.056 Uiso 0.50 1 calc PR . .

loop_
_atom_site_aniso_label
_atom_site_aniso_U_11
_atom_site_aniso_U_22
_atom_site_aniso_U_33
_atom_site_aniso_U_23
_atom_site_aniso_U_13
_atom_site_aniso_U_12
Co1 0.0207(3) 0.0259(3) 0.0351(3) 0.000 0.000 0.000
Cl1 0.0221(4) 0.0421(5) 0.0501(5) 0.0064(4) 0.000 0.000
Cl2 0.0770(9) 0.0770(9) 0.0664(11) 0.000 0.000 -0.0279(11)
P1 0.0282(3) 0.0326(3) 0.0404(4) -0.0040(3) 0.0040(2) 0.0016(2)
O1 0.247(10) 0.250(12) 0.343(14) -0.039(8) 0.197(10) -0.058(8)
C1 0.0420(14) 0.0513(16) 0.0426(15) -0.0009(13) 0.0103(12) 0.0061(12)
C2 0.0384(14) 0.0493(17) 0.0570(18) -0.0134(14) -0.0031(13) -0.0036(13)
C3 0.0393(14) 0.0314(13) 0.0577(18) -0.0022(12) 0.0090(12) 0.0079(10)
C4 0.053(2) 0.0255(17) 0.062(3) 0.000 0.007(2) 0.000

loop_
_atom_type_symbol
_atom_type_description
_atom_type_scat_dispersion_real
_atom_type_scat_dispersion_imag
_atom_type_scat_source
Co Co 0.3494 0.9721 'International Tables Vol C Tables 4.2.6.8 and 6.1.1.4'
Cl Cl 0.1484 0.1585 'International Tables Vol C Tables 4.2.6.8 and 6.1.1.4'
P P 0.1023 0.0942 'International Tables Vol C Tables 4.2.6.8 and 6.1.1.4'
O O 0.0106 0.0060 'International Tables Vol C Tables 4.2.6.8 and 6.1.1.4'
C C 0.0033 0.0016 'International Tables Vol C Tables 4.2.6.8 and 6.1.1.4'
H H 0.0000 0.0000 'International Tables Vol C Tables 4.2.6.8 and 6.1.1.4'

loop_
_geom_angle_atom_site_label_1
_geom_angle_atom_site_label_2
_geom_angle_atom_site_label_3
_geom_angle
_geom_angle_site_symmetry_1
_geom_angle_site_symmetry_3
_geom_angle_publ_flag
Cl1 Co1 Cl1 180.0 . 3_655 ?
Cl1 Co1 P1 93.883(16) . 15_756 ?
Cl1 Co1 P1 86.117(16) 3_655 15_756 ?
Cl1 Co1 P1 86.118(16) . 13_566 ?
Cl1 Co1 P1 93.882(16) 3_655 13_566 ?
P1 Co1 P1 91.54(4) 15_756 13_566 ?
Cl1 Co1 P1 93.883(16) . 3_655 ?
Cl1 Co1 P1 86.116(16) 3_655 3_655 ?
P1 Co1 P1 172.23(3) 15_756 3_655 ?
P1 Co1 P1 88.99(4) 13_566 3_655 ?
Cl1 Co1 P1 86.118(16) . . ?
Cl1 Co1 P1 93.883(16) 3_655 . ?
P1 Co1 P1 88.99(4) 15_756 . ?
P1 Co1 P1 172.24(3) 13_566 . ?
P1 Co1 P1 91.54(4) 3_655 . ?
O1 Cl2 O1 113.9(8) 16_556 3 ?
O1 Cl2 O1 105.6(7) 16_556 . ?
O1 Cl2 O1 109.0(9) 3 . ?
O1 Cl2 O1 109.0(9) 16_556 14_666 ?
O1 Cl2 O1 105.6(7) 3 14_666 ?
O1 Cl2 O1 113.9(8) . 14_666 ?
C2 P1 C1 103.23(15) . . ?
C2 P1 C3 103.34(15) . . ?
C1 P1 C3 99.78(14) . . ?
C2 P1 Co1 118.80(10) . . ?
C1 P1 Co1 116.82(11) . . ?
C3 P1 Co1 112.40(10) . . ?
P1 C1 H1A 109.5 . . ?
P1 C1 H1B 109.5 . . ?
H1A C1 H1B 109.5 . . ?
P1 C1 H1C 109.5 . . ?
H1A C1 H1C 109.5 . . ?
H1B C1 H1C 109.5 . . ?
P1 C2 H2A 109.5 . . ?
P1 C2 H2B 109.5 . . ?
H2A C2 H2B 109.5 . . ?
P1 C2 H2C 109.5 . . ?
H2A C2 H2C 109.5 . . ?
H2B C2 H2C 109.5 . . ?
C4 C3 P1 115.78(19) . . ?
C4 C3 H3A 108.3 . . ?
P1 C3 H3A 108.3 . . ?
C4 C3 H3B 108.3 . . ?
P1 C3 H3B 108.3 . . ?
H3A C3 H3B 107.4 . . ?
C3 C4 C3 115.5(3) 15_756 . ?
C3 C4 H4A 108.4 15_756 . ?
C3 C4 H4A 108.4 . . ?
C3 C4 H4B 108.4 15_756 . ?
C3 C4 H4B 108.4 . . ?
H4A C4 H4B 107.5 . . ?

loop_
_geom_bond_atom_site_label_1
_geom_bond_atom_site_label_2
_geom_bond_distance
_geom_bond_site_symmetry_2
_geom_bond_publ_flag
Co1 Cl1 2.2555(9) . ?
Co1 Cl1 2.2556(9) 3_655 ?
Co1 P1 2.2862(7) 15_756 ?
Co1 P1 2.2862(7) 13_566 ?
Co1 P1 2.2862(7) 3_655 ?
Co1 P1 2.2863(7) . ?
Cl2 O1 1.312(6) 16_556 ?
Cl2 O1 1.312(6) 3 ?
Cl2 O1 1.312(6) . ?
Cl2 O1 1.312(6) 14_666 ?
P1 C2 1.819(3) . ?
P1 C1 1.819(3) . ?
P1 C3 1.823(3) . ?
C1 H1A 0.9600 . ?
C1 H1B 0.9600 . ?
C1 H1C 0.9600 . ?
C2 H2A 0.9600 . ?
C2 H2B 0.9600 . ?
C2 H2C 0.9600 . ?
C3 C4 1.537(4) . ?
C3 H3A 0.9700 . ?
C3 H3B 0.9700 . ?
C4 C3 1.537(4) 15_756 ?
C4 H4A 0.9700 . ?
C4 H4B 0.9700 . ?

loop_
_geom_torsion_atom_site_label_1
_geom_torsion_atom_site_label_2
_geom_torsion_atom_site_label_3
_geom_torsion_atom_site_label_4
_geom_torsion
_geom_torsion_site_symmetry_1
_geom_torsion_site_symmetry_2
_geom_torsion_site_symmetry_3
_geom_torsion_site_symmetry_4
_geom_torsion_publ_flag
Cl1 Co1 P1 C2 -173.43(13) . . . . ?
Cl1 Co1 P1 C2 6.57(13) 3_655 . . . ?
P1 Co1 P1 C2 92.61(13) 15_756 . . . ?
P1 Co1 P1 C2 -79.64(13) 3_655 . . . ?
Cl1 Co1 P1 C1 -48.64(12) . . . . ?
Cl1 Co1 P1 C1 131.36(12) 3_655 . . . ?
P1 Co1 P1 C1 -142.61(13) 15_756 . . . ?
P1 Co1 P1 C1 45.15(12) 3_655 . . . ?
Cl1 Co1 P1 C3 65.82(10) . . . . ?
Cl1 Co1 P1 C3 -114.18(10) 3_655 . . . ?
P1 Co1 P1 C3 -28.14(10) 15_756 . . . ?
P1 Co1 P1 C3 159.61(11) 3_655 . . . ?
C2 P1 C3 C4 -57.1(2) . . . . ?
C1 P1 C3 C4 -163.3(2) . . . . ?
Co1 P1 C3 C4 72.2(2) . . . . ?
P1 C3 C4 C3 -36.64(12) . . . 15_756 ?
